data_2311664
loop_
_publ_author_name
'Jarzembska, Katarzyna N.'
'Kami\'nski, Rados\/law'
'Dobrzycki, Lukasz'
'Cyra\'nski, Micha\/l K'

_publ_section_title
;
 First experimental charge density study using a Bruker CMOS-type PHOTON
 100 detector: the case of ammonium tetraoxalate dihydrate.
;
_journal_coeditor_code PI5019
_journal_issue 'Pt 5'
_journal_name_full 'Acta crystallographica Section B, Structural science, crystal engineering and materials'
_journal_page_first 847
_journal_page_last 855
_journal_paper_doi 10.1107/S2052520614017570
_journal_volume 70
_journal_year 2014
_chemical_formula_moiety 'C2 H2 O4, C2 H O4, 2(H2 O), H4 N'
_chemical_formula_sum 'C4 H11 N O10'
_chemical_formula_weight 233.14
_space_group_IT_number 2
_space_group_name_Hall '-P 1'
_space_group_name_H-M_alt 'P -1'
_symmetry_cell_setting triclinic
_symmetry_space_group_name_Hall '-P 1'
_symmetry_space_group_name_H-M 'P -1'
_cell_angle_alpha 94.5207(18)
_cell_angle_beta 99.8882(18)
_cell_angle_gamma 96.7177(19)
_cell_formula_units_Z 2
_cell_length_a 6.2372(4)
_cell_length_b 7.1935(5)
_cell_length_c 10.4745(7)
_cell_measurement_reflns_used 50285
_cell_measurement_temperature 100
_cell_measurement_theta_max 62.67
_cell_measurement_theta_min 2.87
_cell_volume 457.45(5)
_diffrn_ambient_temperature 100
_diffrn_measured_fraction_theta_full 0.98
_diffrn_measured_fraction_theta_max 0.95
_diffrn_measurement_device_type 'Bruker AXS CMOS-type PHOTON 100 detector'
_diffrn_measurement_method \w-scans
_diffrn_radiation_monochromator 'Bruker AXS TRIUMPH monochromator'
_diffrn_radiation_source 'Mo sealed tube'
_diffrn_radiation_type 'Mo K\a'
_diffrn_radiation_wavelength 0.71073
_diffrn_reflns_av_R_equivalents 0.0274
_diffrn_reflns_limit_h_max 15
_diffrn_reflns_limit_h_min -15
_diffrn_reflns_limit_k_max 17
_diffrn_reflns_limit_k_min -17
_diffrn_reflns_limit_l_max 26
_diffrn_reflns_limit_l_min -26
_diffrn_reflns_number 50285
_diffrn_reflns_reduction_process
;
Blessing, R. H. (1987). Cryst. Rev. 1, 3,
Blessing, R. H. (1997). J. Appl. Cryst. 30, 421.
;
_diffrn_reflns_theta_full 51.2
_diffrn_reflns_theta_max 62.67
_diffrn_reflns_theta_min 2.87
_exptl_absorpt_coefficient_mu 0.174
_exptl_absorpt_correction_T_max 0.985
_exptl_absorpt_correction_T_min 0.966
_exptl_absorpt_correction_type multi-scan
_exptl_absorpt_process_details
;
Blessing, R. H. (1995). Acta Cryst. A51, 33.
;
_exptl_crystal_colour colourless
_exptl_crystal_density_diffrn 1.693
_exptl_crystal_description block
_exptl_crystal_F_000 244
_exptl_crystal_size_max 0.24
_exptl_crystal_size_mid 0.21
_exptl_crystal_size_min 0.09
_refine_diff_density_max 0.21
_refine_diff_density_min -0.22
_refine_ls_extinction_method none
_refine_ls_goodness_of_fit_ref 0.891
_refine_ls_hydrogen_treatment mixed
_refine_ls_number_constraints 0
_refine_ls_number_parameters 349
_refine_ls_number_reflns 9995
_refine_ls_number_restraints 11
_refine_ls_R_factor_all 0.0353
_refine_ls_R_factor_gt 0.0181
_refine_ls_shift/su_max -0.001
_refine_ls_shift/su_mean 0.000
_refine_ls_structure_factor_coef F
_refine_ls_weighting_scheme sigma
_refine_ls_wR_factor_gt 0.0190
_refine_ls_wR_factor_ref 0.0190
_reflns_number_gt 9995
_reflns_number_total 14225
_reflns_threshold_expression I>3\s(I)
_cod_data_source_file pi5019sup1.cif
_cod_data_source_block CCDC994769
_cod_database_code 2311664

loop_
_symmetry_equiv_pos_as_xyz
x,y,z
-x,-y,-z

loop_
_atom_site_type_symbol
_atom_site_label
_atom_site_fract_x
_atom_site_fract_y
_atom_site_fract_z
_atom_site_U_iso_or_equiv
_atom_site_adp_type
_atom_site_calc_flag
_atom_site_occupancy
C C1 0.91907(3) 0.99061(2) 0.434750(16) 0.008183(18) Uani d 1
O O1 0.99847(3) 1.07806(2) 0.347080(18) 0.01122(2) Uani d 1
O O2 0.73730(3) 0.89896(2) 0.422253(18) 0.011035(19) Uani d 1
H H1 0.8864(7) 1.0737(8) 0.2635(3) 0.02215 Uani d 1
C C2 0.00527(3) 0.54831(2) 0.436891(15) 0.007976(18) Uani d 1
O O3 -0.16034(3) 0.49158(2) 0.345256(18) 0.011645(19) Uani d 1
O O4 0.16083(3) 0.66736(2) 0.432415(18) 0.010331(18) Uani d 1
H H2 -0.1597(10) 0.5606(6) 0.2641(3) 0.02258 Uani d 1
C C3 0.25600(3) 0.32260(2) 0.079880(15) 0.008246(19) Uani d 1
C C4 0.22704(3) 0.43423(2) -0.041301(15) 0.008285(19) Uani d 1
O O5 0.31702(3) 0.42913(3) 0.188972(19) 0.01331(3) Uani d 1
O O6 0.22397(3) 0.15078(3) 0.068753(19) 0.01157(2) Uani d 1
O O7 0.26332(3) 0.60867(3) -0.021946(19) 0.01260(3) Uani d 1
O O8 0.17055(3) 0.33476(3) -0.149168(18) 0.01172(3) Uani d 1
H H3 0.3583(11) 0.3526(6) 0.2651(3) 0.02424 Uani d 1
N N1 0.34265(3) 0.84352(2) 0.224738(15) 0.009907(18) Uani d 1
H H4 0.2387(7) 0.7924(8) 0.2849(4) 0.02287 Uani d 1
H H5 0.5015(4) 0.8681(8) 0.2773(5) 0.02287 Uani d 1
H H6 0.3005(9) 0.9689(4) 0.1921(5) 0.02287 Uani d 1
H H7 0.3302(10) 0.7418(5) 0.1472(3) 0.02287 Uani d 1
O O9 0.73177(3) 0.07349(2) 0.144464(17) 0.01065(2) Uani d 1
H H8 0.7342(10) 0.1931(4) 0.1100(5) 0.02348 Uani d 1
H H9 0.7637(9) -0.0136(6) 0.0785(4) 0.02348 Uani d 1
O O10 0.44580(7) 0.25116(5) 0.37589(9) 0.01327(2) Uani d 1
H H10 0.3578(7) 0.2033(7) 0.4355(4) 0.02610 Uani d 1
H H11 0.5895(4) 0.2977(8) 0.4241(5) 0.02610 Uani d 1

loop_
_atom_site_aniso_label
_atom_site_aniso_U_11
_atom_site_aniso_U_22
_atom_site_aniso_U_33
_atom_site_aniso_U_12
_atom_site_aniso_U_13
_atom_site_aniso_U_23
C1 0.00815(5) 0.00918(4) 0.00676(4) 0.00034(3) 0.00027(3) 0.00162(3)
O1 0.01042(5) 0.01478(5) 0.00787(5) -0.00084(4) 0.00041(4) 0.00404(4)
O2 0.00902(5) 0.01385(5) 0.00884(5) -0.00195(4) -0.00071(4) 0.00287(3)
H1 0.01934 0.02964 0.01560 -0.00094 -0.00120 0.00667
C2 0.00944(5) 0.00760(4) 0.00638(4) -0.00049(3) 0.00057(3) 0.00190(3)
O3 0.01319(5) 0.01180(5) 0.00779(4) -0.00314(4) -0.00204(4) 0.00365(4)
O4 0.01067(5) 0.01120(4) 0.00833(4) -0.00227(4) 0.00092(4) 0.00347(3)
H2 0.02548 0.02398 0.01583 -0.00369 -0.00114 0.00827
C3 0.01159(5) 0.00685(4) 0.00616(4) 0.00119(3) 0.00081(3) 0.00165(3)
C4 0.01160(5) 0.00688(4) 0.00615(4) 0.00113(3) 0.00062(3) 0.00167(3)
O5 0.02403(9) 0.00861(5) 0.00626(5) 0.00190(4) -0.00007(4) 0.00100(4)
O6 0.01907(7) 0.00680(5) 0.00811(5) 0.00065(3) 0.00062(4) 0.00204(3)
O7 0.02245(8) 0.00664(5) 0.00827(5) 0.00165(3) 0.00123(4) 0.00195(4)
O8 0.01921(7) 0.00864(5) 0.00592(4) -0.00011(3) -0.00050(3) 0.00144(3)
H3 0.03961 0.01794 0.01406 0.00453 0.00012 0.00419
N1 0.01177(5) 0.00884(4) 0.00870(4) 0.00004(3) 0.00129(3) 0.00165(3)
H4 0.02244 0.02699 0.01991 -0.00078 0.00674 0.00651
H5 0.01809 0.02781 0.02064 -0.00029 -0.00066 0.00392
H6 0.03067 0.01671 0.02161 0.00543 0.00274 0.00536
H7 0.03116 0.01891 0.01738 0.00313 0.00295 -0.00174
O9 0.01333(6) 0.01079(5) 0.00774(4) 0.00203(3) 0.00071(4) 0.00241(3)
H8 0.03065 0.01846 0.02228 0.00433 0.00427 0.00751
H9 0.03023 0.02227 0.01854 0.00582 0.00569 -0.00057
O10 0.01135(5) 0.01727(6) 0.01020(5) -0.00168(4) -0.00048(4) 0.00603(4)
H10 0.02397 0.03306 0.02173 -0.00208 0.00600 0.01020
H11 0.01860 0.03312 0.02319 -0.00328 -0.00255 0.00602

loop_
_atom_type_symbol
_atom_type_description
_atom_type_scat_dispersion_real
_atom_type_scat_dispersion_imag
_atom_type_scat_source
C Carbon 0.0033 0.0016
;
Su, Z. & Coppens, P. (1997). Acta Cryst. A53, 749,
Su, Z. & Coppens, P. (1998). Acta Cryst. A54, 646.
;
H Hydrogen 0.0000 0.0000
;
Su, Z. & Coppens, P. (1997). Acta Cryst. A53, 749,
Su, Z. & Coppens, P. (1998). Acta Cryst. A54, 646.
;
N Nitrogen 0.0061 0.0033
;
Su, Z. & Coppens, P. (1997). Acta Cryst. A53, 749,
Su, Z. & Coppens, P. (1998). Acta Cryst. A54, 646.
;
O Oxygen 0.0106 0.0060
;
Su, Z. & Coppens, P. (1997). Acta Cryst. A53, 749,
Su, Z. & Coppens, P. (1998). Acta Cryst. A54, 646.
;

loop_
_geom_angle_atom_site_label_1
_geom_angle_atom_site_label_2
_geom_angle_atom_site_label_3
_geom_angle
C1 O1 H1 112.3(3)
O1 C1 O2 126.76(3)
C2 O3 H2 113.9(3)
O3 C2 O4 126.67(2)
C3 O5 H3 111.7(3)
C3 C4 O7 117.271(16)
C3 C4 O8 115.096(19)
C4 C3 O5 113.458(16)
C4 C3 O6 121.13(2)
O5 C3 O6 125.41(2)
O7 C4 O8 127.63(3)
H4 N1 H7 107.4(4)
H4 N1 H5 108.7(4)
H4 N1 H6 110.9(5)
H5 N1 H7 110.7(5)
H5 N1 H6 108.5(4)
H6 N1 H7 110.7(4)
H8 O9 H9 106.6(5)
H10 O10 H11 108.1(5)

loop_
_geom_bond_atom_site_label_1
_geom_bond_atom_site_label_2
_geom_bond_distance
C1 O1 1.2879(3)
C1 O2 1.2238(3)
O1 H1 1.0180(9)
C2 O3 1.2860(3)
C2 O4 1.2266(3)
O3 H2 1.0180(9)
C3 O5 1.2970(3)
C3 O6 1.2217(3)
C3 C4 1.5506(2)
C4 O7 1.2428(3)
C4 O8 1.2608(3)
O5 H3 1.0180(9)
N1 H7 1.0358(9)
N1 H5 1.0358(9)
N1 H6 1.0359(9)
N1 H4 1.0359(9)
O9 H9 0.9580(9)
O9 H8 0.9581(9)
O10 H10 0.9580(9)
O10 H11 0.9580(9)

loop_
_geom_torsion_atom_site_label_1
_geom_torsion_atom_site_label_2
_geom_torsion_atom_site_label_3
_geom_torsion_atom_site_label_4
_geom_torsion_site_symmetry_4
O2 C1 O1 H1 5.1(3)
O4 C2 O3 H2 -3.2(3)
C4 C3 O5 H3 -170.87(15)
O5 C3 C4 O7 -0.260(14)
O5 C3 C4 O8 179.107(11)
O6 C3 O5 H3 8.6(3)
O6 C3 C4 O7 -179.793(16)
O6 C3 C4 O8 -0.427(14)
